data_2208562
loop_
_publ_author_name
'You, Zhong-Lu'
'Niu, Shu-Yun'

_publ_section_title
;Bis{2-[2-(diethylamino)ethyliminomethyl]-4-nitrophenolato}dithiocyanatonickel(II)
 dihydrate
;
_journal_coeditor_code CI2035
_journal_issue 4
_journal_name_full 'Acta Crystallographica Section E'
_journal_page_first m922
_journal_page_last m924
_journal_paper_doi 10.1107/S1600536806011214
_journal_volume 62
_journal_year 2006
_chemical_formula_iupac '[Ni (C13 H19 N3 O3)2 (N C S)2], 2H2 O'
_chemical_formula_moiety 'C28 H38 N8 Ni O6 S2, 2H2 O'
_chemical_formula_sum 'C28 H42 N8 Ni O8 S2'
_chemical_formula_weight 741.53
_chemical_name_systematic
;
Bis{2-[2-(diethylamino)ethyliminomethyl]-4-
nitrophenolato}dithiocyanatonickel(II) dihydrate
;
_space_group_IT_number 14
_symmetry_cell_setting monoclinic
_symmetry_space_group_name_Hall '-P 2ybc'
_symmetry_space_group_name_H-M 'P 1 21/c 1'
_atom_sites_solution_hydrogens geom
_atom_sites_solution_primary direct
_atom_sites_solution_secondary difmap
_audit_creation_method SHELXL-97
_cell_angle_alpha 90.00
_cell_angle_beta 102.840(10)
_cell_angle_gamma 90.00
_cell_formula_units_Z 2
_cell_length_a 6.9090(10)
_cell_length_b 20.183(2)
_cell_length_c 12.5540(10)
_cell_measurement_reflns_used 5943
_cell_measurement_temperature 298(2)
_cell_measurement_theta_max 27.8
_cell_measurement_theta_min 2.6
_cell_volume 1706.8(3)
_computing_cell_refinement 'SAINT (Bruker, 1998)'
_computing_data_collection 'SMART (Bruker, 1998)'
_computing_data_reduction SAINT
_computing_molecular_graphics 'SHELXTL (Sheldrick, 1997b)'
_computing_publication_material SHELXTL
_computing_structure_refinement 'SHELXL97 (Sheldrick, 1997a)'
_computing_structure_solution 'SHELXS97 (Sheldrick, 1997a)'
_diffrn_ambient_temperature 298(2)
_diffrn_measured_fraction_theta_full 0.955
_diffrn_measured_fraction_theta_max 0.955
_diffrn_measurement_device_type 'Bruker SMART CCD area-detector'
_diffrn_measurement_method \w
_diffrn_radiation_monochromator graphite
_diffrn_radiation_source 'fine-focus sealed tube'
_diffrn_radiation_type MoK\a
_diffrn_radiation_wavelength 0.71073
_diffrn_reflns_av_R_equivalents 0.0235
_diffrn_reflns_av_sigmaI/netI 0.0244
_diffrn_reflns_limit_h_max 9
_diffrn_reflns_limit_h_min -9
_diffrn_reflns_limit_k_max 26
_diffrn_reflns_limit_k_min -25
_diffrn_reflns_limit_l_max 16
_diffrn_reflns_limit_l_min -16
_diffrn_reflns_number 14641
_diffrn_reflns_theta_full 28.29
_diffrn_reflns_theta_max 28.29
_diffrn_reflns_theta_min 1.95
_diffrn_standards_number 0
_exptl_absorpt_coefficient_mu 0.750
_exptl_absorpt_correction_T_max 0.8645
_exptl_absorpt_correction_T_min 0.8232
_exptl_absorpt_correction_type multi-scan
_exptl_absorpt_process_details '(SADABS; Sheldrick, 1996)'
_exptl_crystal_colour green
_exptl_crystal_density_diffrn 1.443
_exptl_crystal_density_method 'not measured'
_exptl_crystal_description Block
_exptl_crystal_F_000 780
_exptl_crystal_size_max 0.27
_exptl_crystal_size_mid 0.23
_exptl_crystal_size_min 0.20
_refine_diff_density_max 0.446
_refine_diff_density_min -0.352
_refine_ls_extinction_method none
_refine_ls_goodness_of_fit_ref 1.042
_refine_ls_hydrogen_treatment mixed
_refine_ls_matrix_type full
_refine_ls_number_parameters 225
_refine_ls_number_reflns 4052
_refine_ls_number_restraints 4
_refine_ls_restrained_S_all 1.042
_refine_ls_R_factor_all 0.0451
_refine_ls_R_factor_gt 0.0372
_refine_ls_shift/su_max 0.001
_refine_ls_shift/su_mean 0.000
_refine_ls_structure_factor_coef Fsqd
_refine_ls_weighting_details 'calc w=1/[\s^2^(Fo^2^)+(0.0481P)^2^+0.596P] where P=(Fo^2^+2Fc^2^)/3'
_refine_ls_weighting_scheme calc
_refine_ls_wR_factor_gt 0.0913
_refine_ls_wR_factor_ref 0.0953
_reflns_number_gt 3459
_reflns_number_total 4052
_reflns_threshold_expression I>2\s(I)
_cod_data_source_file ci2035.cif
_cod_data_source_block I
_cod_depositor_comments
;
The following automatic conversions were performed:
'_symmetry_cell_setting' value 'Monoclinic' changed to 'monoclinic'
according to '/home/saulius/struct/CIF-dictionaries/cif_core.dic'
dictionary named 'cif_core.dic' version 2.4.1 from 2010-06-29.

Automatic conversion script
Id: cif_fix_enum 1527 2010-12-29 10:47:43Z saulius 

The following automatic conversions were performed:

'_symmetry_cell_setting' value 'Monoclinic' changed to 'monoclinic'
according to /home/saulius/struct/CIF-dictionaries/cif_core.dic
dictionary named 'cif_core.dic' version 2.4.1 from 2010-06-29.

Automatic conversion script
Id: cif_fix_values 1715 2011-07-08 13:25:40Z adriana 
;
_cod_original_sg_symbol_H-M 'P 21/c'
_cod_database_code 2208562
_cod_database_fobs_code 2208562

loop_
_symmetry_equiv_pos_as_xyz
'x, y, z'
'-x, y+1/2, -z+1/2'
'-x, -y, -z'
'x, -y-1/2, z-1/2'

loop_
_atom_site_type_symbol
_atom_site_label
_atom_site_fract_x
_atom_site_fract_y
_atom_site_fract_z
_atom_site_U_iso_or_equiv
_atom_site_adp_type
_atom_site_calc_flag
_atom_site_refinement_flags
_atom_site_occupancy
Ni Ni1 0.5000 0.5000 0.5000 0.02716(10) Uani d S 1
S S1 0.23801(9) 0.70227(3) 0.61950(6) 0.0631(2) Uani d . 1
O O1 0.23232(18) 0.48792(7) 0.39629(10) 0.0360(3) Uani d . 1
O O2 0.1988(3) 0.41600(10) -0.08985(13) 0.0761(6) Uani d . 1
O O3 -0.0896(3) 0.38283(11) -0.07308(14) 0.0830(6) Uani d . 1
O O4 0.2410(2) 0.63782(8) 0.30795(13) 0.0521(4) Uani d D 1
N N1 0.6056(2) 0.53314(7) 0.36431(11) 0.0303(3) Uani d . 1
N N2 0.6467(2) 0.68143(8) 0.38610(12) 0.0356(3) Uani d D 1
N N3 0.0729(3) 0.40807(9) -0.03534(14) 0.0540(5) Uani d . 1
N N4 0.4069(2) 0.59411(8) 0.53782(13) 0.0402(4) Uani d . 1
C C1 0.3424(3) 0.48005(9) 0.22910(14) 0.0324(4) Uani d . 1
C C2 0.2027(3) 0.46871(9) 0.29651(13) 0.0314(4) Uani d . 1
C C3 0.0223(3) 0.43647(10) 0.24772(16) 0.0410(4) Uani d . 1
H H3 -0.0701 0.4283 0.2899 0.049 Uiso calc R 1
C C4 -0.0201(3) 0.41714(10) 0.14128(16) 0.0454(5) Uani d . 1
H H4 -0.1397 0.3961 0.1115 0.054 Uiso calc R 1
C C5 0.1174(3) 0.42906(9) 0.07699(14) 0.0415(4) Uani d . 1
C C6 0.2945(3) 0.45995(9) 0.12050(15) 0.0395(4) Uani d . 1
H H6 0.3841 0.4676 0.0764 0.047 Uiso calc R 1
C C7 0.5292(3) 0.51451(9) 0.26655(15) 0.0341(4) Uani d . 1
H H7 0.6011 0.5241 0.2140 0.041 Uiso calc R 1
C C8 0.7974(3) 0.56740(9) 0.38112(15) 0.0359(4) Uani d . 1
H H8A 0.8283 0.5761 0.3107 0.043 Uiso calc R 1
H H8B 0.9004 0.5388 0.4221 0.043 Uiso calc R 1
C C9 0.7972(3) 0.63194(9) 0.44179(15) 0.0370(4) Uani d . 1
H H9A 0.7730 0.6225 0.5135 0.044 Uiso calc R 1
H H9B 0.9281 0.6517 0.4523 0.044 Uiso calc R 1
C C10 0.6730(3) 0.70248(11) 0.27530(17) 0.0493(5) Uani d . 1
H H10A 0.6815 0.6632 0.2320 0.059 Uiso calc R 1
H H10B 0.5565 0.7272 0.2390 0.059 Uiso calc R 1
C C11 0.8538(4) 0.74437(15) 0.2787(2) 0.0722(8) Uani d . 1
H H11A 0.8353 0.7870 0.3088 0.108 Uiso calc R 1
H H11B 0.8742 0.7497 0.2060 0.108 Uiso calc R 1
H H11C 0.9676 0.7231 0.3235 0.108 Uiso calc R 1
C C12 0.6428(3) 0.73880(11) 0.46262(18) 0.0493(5) Uani d . 1
H H12A 0.6216 0.7218 0.5314 0.059 Uiso calc R 1
H H12B 0.7712 0.7605 0.4773 0.059 Uiso calc R 1
C C13 0.4855(4) 0.78914(13) 0.4195(2) 0.0683(7) Uani d . 1
H H13A 0.5159 0.8109 0.3572 0.102 Uiso calc R 1
H H13B 0.4809 0.8213 0.4752 0.102 Uiso calc R 1
H H13C 0.3591 0.7675 0.3983 0.102 Uiso calc R 1
C C14 0.3370(3) 0.63830(10) 0.57258(14) 0.0360(4) Uani d . 1
H H4A 0.190(4) 0.6332(13) 0.2406(9) 0.080 Uiso d D 1
H H4B 0.229(4) 0.6018(9) 0.3402(19) 0.080 Uiso d D 1
H H2 0.524(2) 0.6643(13) 0.371(2) 0.080 Uiso d D 1

loop_
_atom_site_aniso_label
_atom_site_aniso_U_11
_atom_site_aniso_U_22
_atom_site_aniso_U_33
_atom_site_aniso_U_12
_atom_site_aniso_U_13
_atom_site_aniso_U_23
Ni1 0.02660(16) 0.03246(17) 0.02272(15) 0.00116(11) 0.00613(11) 0.00100(11)
S1 0.0438(3) 0.0651(4) 0.0817(4) -0.0045(3) 0.0170(3) -0.0418(3)
O1 0.0293(6) 0.0525(8) 0.0260(6) 0.0000(5) 0.0061(5) -0.0011(5)
O2 0.1092(16) 0.0876(13) 0.0354(9) -0.0134(12) 0.0246(9) -0.0144(8)
O3 0.1023(15) 0.0930(15) 0.0444(9) -0.0352(12) -0.0037(10) -0.0206(9)
O4 0.0477(9) 0.0556(9) 0.0469(9) 0.0010(7) -0.0023(7) -0.0033(7)
N1 0.0306(7) 0.0313(7) 0.0303(7) 0.0016(6) 0.0100(6) 0.0018(6)
N2 0.0324(8) 0.0399(8) 0.0332(8) -0.0052(6) 0.0050(6) -0.0024(6)
N3 0.0832(14) 0.0444(10) 0.0305(9) -0.0041(10) 0.0040(9) -0.0043(7)
N4 0.0462(9) 0.0373(8) 0.0386(8) 0.0035(7) 0.0127(7) 0.0006(7)
C1 0.0383(9) 0.0331(8) 0.0266(8) 0.0004(7) 0.0087(7) 0.0007(6)
C2 0.0341(9) 0.0317(9) 0.0276(8) 0.0038(7) 0.0051(7) 0.0036(6)
C3 0.0387(10) 0.0469(11) 0.0372(10) -0.0057(8) 0.0082(8) -0.0005(8)
C4 0.0493(12) 0.0439(11) 0.0388(10) -0.0083(9) 0.0010(9) -0.0044(8)
C5 0.0591(13) 0.0363(10) 0.0265(9) -0.0008(8) 0.0037(8) -0.0029(7)
C6 0.0512(11) 0.0394(10) 0.0296(9) 0.0002(8) 0.0128(8) 0.0009(7)
C7 0.0364(9) 0.0385(9) 0.0304(9) 0.0016(7) 0.0138(7) 0.0024(7)
C8 0.0280(9) 0.0452(10) 0.0352(9) 0.0004(7) 0.0083(7) 0.0065(8)
C9 0.0326(9) 0.0447(10) 0.0303(9) -0.0072(7) -0.0003(7) 0.0051(7)
C10 0.0600(13) 0.0525(12) 0.0346(10) 0.0090(10) 0.0086(9) 0.0072(9)
C11 0.0729(18) 0.0764(18) 0.0758(18) 0.0004(14) 0.0348(14) 0.0270(14)
C12 0.0532(13) 0.0464(12) 0.0494(12) -0.0108(9) 0.0140(10) -0.0128(9)
C13 0.0735(17) 0.0532(14) 0.0793(18) 0.0067(12) 0.0195(14) -0.0140(13)
C14 0.0309(9) 0.0451(10) 0.0316(9) -0.0070(7) 0.0060(7) -0.0033(7)

loop_
_atom_type_symbol
_atom_type_description
_atom_type_scat_dispersion_real
_atom_type_scat_dispersion_imag
_atom_type_scat_source
C C 0.0033 0.0016 'International Tables Vol C Tables 4.2.6.8 and 6.1.1.4'
H H 0.0000 0.0000 'International Tables Vol C Tables 4.2.6.8 and 6.1.1.4'
N N 0.0061 0.0033 'International Tables Vol C Tables 4.2.6.8 and 6.1.1.4'
O O 0.0106 0.0060 'International Tables Vol C Tables 4.2.6.8 and 6.1.1.4'
S S 0.1246 0.1234 'International Tables Vol C Tables 4.2.6.8 and 6.1.1.4'
Ni Ni 0.3393 1.1124 'International Tables Vol C Tables 4.2.6.8 and 6.1.1.4'

loop_
_geom_angle_atom_site_label_1
_geom_angle_atom_site_label_2
_geom_angle_atom_site_label_3
_geom_angle_site_symmetry_1
_geom_angle_site_symmetry_3
_geom_angle
_geom_angle_publ_flag
O1 Ni1 O1 . 3_666 180 y
O1 Ni1 N4 . 3_666 91.59(6) y
O1 Ni1 N4 3_666 3_666 88.41(6) ?
O1 Ni1 N4 . . 88.41(6) y
O1 Ni1 N4 3_666 . 91.59(6) ?
N4 Ni1 N4 3_666 . 180 y
O1 Ni1 N1 . . 87.10(6) y
O1 Ni1 N1 3_666 . 92.90(6) ?
N4 Ni1 N1 3_666 . 85.73(6) ?
N4 Ni1 N1 . . 94.27(6) y
O1 Ni1 N1 . 3_666 92.90(6) y
O1 Ni1 N1 3_666 3_666 87.10(6) ?
N4 Ni1 N1 3_666 3_666 94.27(6) ?
N4 Ni1 N1 . 3_666 85.73(6) y
N1 Ni1 N1 . 3_666 180 y
C2 O1 Ni1 . . 126.05(12) ?
H4A O4 H4B . . 109(2) ?
C7 N1 C8 . . 116.32(15) ?
C7 N1 Ni1 . . 122.60(12) ?
C8 N1 Ni1 . . 119.83(11) ?
C9 N2 C10 . . 113.95(15) ?
C9 N2 C12 . . 108.86(15) ?
C10 N2 C12 . . 113.28(16) ?
C9 N2 H2 . . 111.5(19) ?
C10 N2 H2 . . 102.9(18) ?
C12 N2 H2 . . 106.0(19) ?
O3 N3 O2 . . 122.5(2) ?
O3 N3 C5 . . 118.5(2) ?
O2 N3 C5 . . 118.9(2) ?
C14 N4 Ni1 . . 165.79(16) y
C6 C1 C2 . . 119.12(17) ?
C6 C1 C7 . . 117.32(17) ?
C2 C1 C7 . . 123.49(16) ?
O1 C2 C3 . . 119.62(16) ?
O1 C2 C1 . . 122.99(16) ?
C3 C2 C1 . . 117.36(16) ?
C4 C3 C2 . . 122.16(19) ?
C4 C3 H3 . . 118.9 ?
C2 C3 H3 . . 118.9 ?
C3 C4 C5 . . 119.52(19) ?
C3 C4 H4 . . 120.2 ?
C5 C4 H4 . . 120.2 ?
C6 C5 C4 . . 120.55(17) ?
C6 C5 N3 . . 120.02(19) ?
C4 C5 N3 . . 119.42(19) ?
C5 C6 C1 . . 121.27(18) ?
C5 C6 H6 . . 119.4 ?
C1 C6 H6 . . 119.4 ?
N1 C7 C1 . . 126.88(16) ?
N1 C7 H7 . . 116.6 ?
C1 C7 H7 . . 116.6 ?
N1 C8 C9 . . 112.16(15) ?
N1 C8 H8A . . 109.2 ?
C9 C8 H8A . . 109.2 ?
N1 C8 H8B . . 109.2 ?
C9 C8 H8B . . 109.2 ?
H8A C8 H8B . . 107.9 ?
N2 C9 C8 . . 114.73(15) ?
N2 C9 H9A . . 108.6 ?
C8 C9 H9A . . 108.6 ?
N2 C9 H9B . . 108.6 ?
C8 C9 H9B . . 108.6 ?
H9A C9 H9B . . 107.6 ?
C11 C10 N2 . . 113.80(19) ?
C11 C10 H10A . . 108.8 ?
N2 C10 H10A . . 108.8 ?
C11 C10 H10B . . 108.8 ?
N2 C10 H10B . . 108.8 ?
H10A C10 H10B . . 107.7 ?
C10 C11 H11A . . 109.5 ?
C10 C11 H11B . . 109.5 ?
H11A C11 H11B . . 109.5 ?
C10 C11 H11C . . 109.5 ?
H11A C11 H11C . . 109.5 ?
H11B C11 H11C . . 109.5 ?
C13 C12 N2 . . 113.85(19) ?
C13 C12 H12A . . 108.8 ?
N2 C12 H12A . . 108.8 ?
C13 C12 H12B . . 108.8 ?
N2 C12 H12B . . 108.8 ?
H12A C12 H12B . . 107.7 ?
C12 C13 H13A . . 109.5 ?
C12 C13 H13B . . 109.5 ?
H13A C13 H13B . . 109.5 ?
C12 C13 H13C . . 109.5 ?
H13A C13 H13C . . 109.5 ?
H13B C13 H13C . . 109.5 ?
N4 C14 S1 . . 178.61(18) y

loop_
_geom_bond_atom_site_label_1
_geom_bond_atom_site_label_2
_geom_bond_site_symmetry_2
_geom_bond_distance
_geom_bond_publ_flag
Ni1 O1 . 2.026(2) y
Ni1 O1 3_666 2.026(2) ?
Ni1 N4 3_666 2.093(2) ?
Ni1 N4 . 2.093(2) y
Ni1 N1 . 2.106(2) y
Ni1 N1 3_666 2.106(2) ?
S1 C14 . 1.631(2) ?
O1 C2 . 1.283(2) ?
O2 N3 . 1.231(3) ?
O3 N3 . 1.228(3) ?
O4 H4A . 0.846(10) ?
O4 H4B . 0.845(10) ?
N1 C7 . 1.280(2) y
N1 C8 . 1.468(2) y
N2 C9 . 1.498(2) ?
N2 C10 . 1.504(3) ?
N2 C12 . 1.509(3) ?
N2 H2 . 0.898(10) ?
N3 C5 . 1.439(2) ?
N4 C14 . 1.146(2) ?
C1 C6 . 1.390(2) ?
C1 C2 . 1.437(2) ?
C1 C7 . 1.449(3) ?
C2 C3 . 1.419(3) ?
C3 C4 . 1.360(3) ?
C3 H3 . 0.93 ?
C4 C5 . 1.397(3) ?
C4 H4 . 0.93 ?
C5 C6 . 1.374(3) ?
C6 H6 . 0.93 ?
C7 H7 . 0.93 ?
C8 C9 . 1.509(3) ?
C8 H8A . 0.97 ?
C8 H8B . 0.97 ?
C9 H9A . 0.97 ?
C9 H9B . 0.97 ?
C10 C11 . 1.501(4) ?
C10 H10A . 0.97 ?
C10 H10B . 0.97 ?
C11 H11A . 0.96 ?
C11 H11B . 0.96 ?
C11 H11C . 0.96 ?
C12 C13 . 1.498(3) ?
C12 H12A . 0.97 ?
C12 H12B . 0.97 ?
C13 H13A . 0.96 ?
C13 H13B . 0.96 ?
C13 H13C . 0.96 ?

loop_
_geom_hbond_atom_site_label_D
_geom_hbond_atom_site_label_H
_geom_hbond_atom_site_label_A
_geom_hbond_site_symmetry_A
_geom_hbond_distance_DH
_geom_hbond_distance_HA
_geom_hbond_distance_DA
_geom_hbond_angle_DHA
O4 H4A O3 3_565 0.846(10) 2.088(10) 2.931(2) 175(3)
O4 H4B O1 . 0.845(10) 2.403(13) 3.227(2) 165(3)
O4 H4B N4 . 0.845(10) 2.52(2) 2.992(2) 116(2)
N2 H2 O4 . 0.898(10) 2.010(12) 2.893(2) 167(3)
